data_1503407
loop_
_publ_author_name
'Chen, Cheng-Hui'
'Chen, Yu-Kai'
'Sha, Chin-Kang'

_publ_section_title
;
 Enantioselective total synthesis of otteliones A and B.
;
_journal_issue 7
_journal_name_full 'Organic letters'
_journal_page_first 1377
_journal_page_last 1379
_journal_paper_doi 10.1021/ol902776d
_journal_volume 12
_journal_year 2010
_chemical_absolute_configuration rm
_chemical_formula_sum 'C19 H35 I O2 Si2'
_chemical_formula_weight 478.55
_chemical_name_systematic
; 
 ? 
;
_space_group_IT_number 19
_symmetry_cell_setting orthorhombic
_symmetry_space_group_name_Hall 'P 2ac 2ab'
_symmetry_space_group_name_H-M 'P 21 21 21'
_atom_sites_solution_hydrogens geom
_atom_sites_solution_primary direct
_atom_sites_solution_secondary difmap
_audit_creation_method SHELXL-97
_cell_angle_alpha 90.00
_cell_angle_beta 90.00
_cell_angle_gamma 90.00
_cell_formula_units_Z 4
_cell_length_a 8.6362(2)
_cell_length_b 9.5751(2)
_cell_length_c 30.8559(6)
_cell_measurement_reflns_used 9898
_cell_measurement_temperature 100(2)
_cell_measurement_theta_max 25
_cell_measurement_theta_min 2.5
_cell_volume 2551.55(9)
_computing_cell_refinement 'Bruker APEX2'
_computing_data_collection 'Bruker APEX2'
_computing_data_reduction 'Bruker Saint'
_computing_molecular_graphics 'Bruker APEX2'
_computing_publication_material 'Bruker APEX2'
_computing_structure_refinement 'Shelxtl-97 (Sheldrick, 2008)'
_computing_structure_solution 'Shelxtl-97 (Sheldrick, 2008)'
_diffrn_ambient_temperature 100(2)
_diffrn_measured_fraction_theta_full 1.000
_diffrn_measured_fraction_theta_max 1.000
_diffrn_measurement_device_type 'CCD area detector'
_diffrn_measurement_method 'phi and omega scans'
_diffrn_radiation_monochromator graphite
_diffrn_radiation_source 'fine-focus sealed tube'
_diffrn_radiation_type MoK\a
_diffrn_radiation_wavelength 0.71073
_diffrn_reflns_av_R_equivalents 0.0213
_diffrn_reflns_av_sigmaI/netI 0.0230
_diffrn_reflns_limit_h_max 10
_diffrn_reflns_limit_h_min -10
_diffrn_reflns_limit_k_max 11
_diffrn_reflns_limit_k_min -6
_diffrn_reflns_limit_l_max 38
_diffrn_reflns_limit_l_min -37
_diffrn_reflns_number 18374
_diffrn_reflns_theta_full 26.41
_diffrn_reflns_theta_max 26.41
_diffrn_reflns_theta_min 1.32
_exptl_absorpt_coefficient_mu 1.357
_exptl_absorpt_correction_T_max 0.7454
_exptl_absorpt_correction_T_min 0.6566
_exptl_absorpt_correction_type empirical
_exptl_crystal_colour Colorless
_exptl_crystal_density_diffrn 1.246
_exptl_crystal_density_meas ?
_exptl_crystal_density_method 'not measured'
_exptl_crystal_description Lump
_exptl_crystal_F_000 984
_exptl_crystal_size_max 0.20
_exptl_crystal_size_mid 0.15
_exptl_crystal_size_min 0.15
_refine_diff_density_max 0.466
_refine_diff_density_min -0.496
_refine_diff_density_rms 0.232
_refine_ls_abs_structure_details 'Flack H D (1983), Acta Cryst. A39, 876-881'
_refine_ls_abs_structure_Flack -0.029(12)
_refine_ls_extinction_method none
_refine_ls_goodness_of_fit_ref 1.193
_refine_ls_hydrogen_treatment constr
_refine_ls_matrix_type full
_refine_ls_number_parameters 238
_refine_ls_number_reflns 5229
_refine_ls_number_restraints 0
_refine_ls_restrained_S_all 1.193
_refine_ls_R_factor_all 0.0197
_refine_ls_R_factor_gt 0.0178
_refine_ls_shift/su_max 0.001
_refine_ls_shift/su_mean 0.000
_refine_ls_structure_factor_coef Fsqd
_refine_ls_weighting_details 'calc w=1/[\s^2^(Fo^2^)+(0.0322P)^2^+0.0000P] where P=(Fo^2^+2Fc^2^)/3'
_refine_ls_weighting_scheme calc
_refine_ls_wR_factor_gt 0.0478
_refine_ls_wR_factor_ref 0.0579
_reflns_number_gt 5085
_reflns_number_total 5229
_reflns_threshold_expression >2sigma(I)
_cod_data_source_file ol902776d_si_003.cif
_cod_data_source_block 090538lt_0m
_cod_depositor_comments
;
The following automatic conversions were performed:

'_chemical_absolute_configuration' value 'RM' changed to 'rm'
according to /home/saulius/struct/CIF-dictionaries/cif_core.dic
dictionary named 'cif_core.dic' version 2.4.2 from
2011-04-26.

'_symmetry_cell_setting' value 'Orthorhombic' changed to
'orthorhombic' according to
/home/saulius/struct/CIF-dictionaries/cif_core.dic dictionary named
'cif_core.dic' version 2.4.2 from 2011-04-26.

Automatic conversion script
Id: cif_fix_values 1715 2011-07-08 13:25:40Z adriana 

The following automatic conversions were performed:

'_exptl_crystal_density_meas' value 'not measured' was changed to '?'
- the value is perceived as not measured.

Automatic conversion script
Id: cif_fix_values 3008 2015-01-20 13:52:24Z robertas 
;
_cod_original_sg_symbol_H-M P2(1)2(1)2(1)
_cod_database_code 1503407

loop_
_symmetry_equiv_pos_as_xyz
'x, y, z'
'-x+1/2, -y, z+1/2'
'-x, y+1/2, -z+1/2'
'x+1/2, -y+1/2, -z'

loop_
_atom_site_label
_atom_site_type_symbol
_atom_site_fract_x
_atom_site_fract_y
_atom_site_fract_z
_atom_site_U_iso_or_equiv
_atom_site_adp_type
_atom_site_occupancy
_atom_site_symmetry_multiplicity
_atom_site_calc_flag
_atom_site_refinement_flags
_atom_site_disorder_assembly
_atom_site_disorder_group
I1 I 0.201176(18) 0.539586(16) 0.203595(5) 0.03214(5) Uani 1 1 d . . .
Si1 Si -0.20123(10) 0.21922(7) 0.42333(2) 0.03507(15) Uani 1 1 d . . .
Si2 Si 0.35727(8) 0.70761(7) 0.38416(2) 0.02866(14) Uani 1 1 d . . .
O1 O 0.3650(2) 0.20028(18) 0.22963(7) 0.0401(5) Uani 1 1 d . . .
O2 O 0.30000(18) 0.56236(15) 0.36062(5) 0.0256(3) Uani 1 1 d . . .
C1 C 0.2055(3) 0.3839(2) 0.25574(7) 0.0241(4) Uani 1 1 d . . .
H1 H 0.1204 0.3151 0.2504 0.029 Uiso 1 1 calc R . .
C2 C 0.1817(2) 0.4482(2) 0.30078(7) 0.0208(4) Uani 1 1 d . . .
H2 H 0.1644 0.3679 0.3209 0.025 Uiso 1 1 calc R . .
C3 C 0.3272(2) 0.5214(2) 0.31688(7) 0.0203(4) Uani 1 1 d . . .
H3 H 0.3476 0.6059 0.2988 0.024 Uiso 1 1 calc R . .
C4 C 0.4665(3) 0.4253(2) 0.31544(8) 0.0242(5) Uani 1 1 d . . .
H4A H 0.4472 0.3430 0.3341 0.029 Uiso 1 1 calc R . .
H4B H 0.5583 0.4750 0.3269 0.029 Uiso 1 1 calc R . .
C5 C 0.4986(3) 0.3771(2) 0.26914(8) 0.0269(5) Uani 1 1 d . . .
H5A H 0.5299 0.4583 0.2513 0.032 Uiso 1 1 calc R . .
H5B H 0.5854 0.3095 0.2693 0.032 Uiso 1 1 calc R . .
C6 C 0.3588(3) 0.3100(2) 0.24949(8) 0.0259(5) Uani 1 1 d . . .
C7 C 0.0377(2) 0.5393(2) 0.30426(7) 0.0242(4) Uani 1 1 d . . .
H7A H 0.0410 0.6109 0.2811 0.029 Uiso 1 1 calc R . .
H7B H 0.0394 0.5886 0.3325 0.029 Uiso 1 1 calc R . .
C8 C -0.1142(2) 0.4579(3) 0.30048(7) 0.0265(4) Uani 1 1 d . A .
H8A H -0.2007 0.5242 0.2961 0.032 Uiso 1 1 calc R . .
H8B H -0.1093 0.3957 0.2749 0.032 Uiso 1 1 calc R . .
C9 C -0.1440(2) 0.3738(2) 0.33941(7) 0.0243(5) Uani 1 1 d . . .
C10 C -0.1674(3) 0.3112(2) 0.37199(8) 0.0260(5) Uani 1 1 d . A .
C11 C -0.341(3) 0.095(3) 0.4210(8) 0.066(2) Uani 0.214(15) 1 d P A 1
H11A H -0.3680 0.0652 0.4505 0.100 Uiso 0.214(15) 1 calc PR A 1
H11B H -0.3019 0.0140 0.4047 0.100 Uiso 0.214(15) 1 calc PR A 1
H11C H -0.4325 0.1324 0.4065 0.100 Uiso 0.214(15) 1 calc PR A 1
C12 C -0.237(6) 0.349(6) 0.4635(14) 0.083(4) Uani 0.214(15) 1 d P A 1
H12A H -0.3352 0.3955 0.4574 0.124 Uiso 0.214(15) 1 calc PR A 1
H12B H -0.1526 0.4176 0.4631 0.124 Uiso 0.214(15) 1 calc PR A 1
H12C H -0.2414 0.3045 0.4921 0.124 Uiso 0.214(15) 1 calc PR A 1
C13 C -0.021(5) 0.141(4) 0.4397(10) 0.099(3) Uani 0.214(15) 1 d P A 1
H13A H -0.0131 0.1425 0.4713 0.148 Uiso 0.214(15) 1 calc PR A 1
H13B H 0.0654 0.1946 0.4272 0.148 Uiso 0.214(15) 1 calc PR A 1
H13C H -0.0163 0.0448 0.4293 0.148 Uiso 0.214(15) 1 calc PR A 1
C11' C -0.4033(10) 0.1485(9) 0.42175(18) 0.066(2) Uani 0.786(15) 1 d P A 2
H11D H -0.4173 0.0927 0.3954 0.100 Uiso 0.786(15) 1 calc PR A 2
H11E H -0.4773 0.2261 0.4217 0.100 Uiso 0.786(15) 1 calc PR A 2
H11F H -0.4212 0.0897 0.4473 0.100 Uiso 0.786(15) 1 calc PR A 2
C12' C -0.1793(15) 0.3403(13) 0.4694(3) 0.083(4) Uani 0.786(15) 1 d P A 2
H12D H -0.2578 0.4139 0.4674 0.124 Uiso 0.786(15) 1 calc PR A 2
H12E H -0.0759 0.3824 0.4686 0.124 Uiso 0.786(15) 1 calc PR A 2
H12F H -0.1924 0.2890 0.4966 0.124 Uiso 0.786(15) 1 calc PR A 2
C13' C -0.0560(11) 0.0748(10) 0.4250(3) 0.099(3) Uani 0.786(15) 1 d P A 2
H13D H -0.0761 0.0153 0.4502 0.148 Uiso 0.786(15) 1 calc PR A 2
H13E H 0.0484 0.1143 0.4271 0.148 Uiso 0.786(15) 1 calc PR A 2
H13F H -0.0641 0.0189 0.3985 0.148 Uiso 0.786(15) 1 calc PR A 2
C14 C 0.2976(4) 0.8601(3) 0.35122(9) 0.0430(6) Uani 1 1 d . . .
H14A H 0.3530 0.8589 0.3235 0.065 Uiso 1 1 calc R . .
H14B H 0.3223 0.9464 0.3669 0.065 Uiso 1 1 calc R . .
H14C H 0.1858 0.8558 0.3459 0.065 Uiso 1 1 calc R . .
C15 C 0.5712(3) 0.7099(3) 0.39111(11) 0.0497(7) Uani 1 1 d . . .
H15A H 0.6068 0.6171 0.4001 0.075 Uiso 1 1 calc R . .
H15B H 0.5992 0.7785 0.4133 0.075 Uiso 1 1 calc R . .
H15C H 0.6204 0.7352 0.3636 0.075 Uiso 1 1 calc R . .
C16 C 0.2537(4) 0.7012(3) 0.43769(8) 0.0438(7) Uani 1 1 d . . .
C17 C 0.0788(4) 0.6887(4) 0.42980(11) 0.0591(9) Uani 1 1 d . . .
H17A H 0.0570 0.6021 0.4140 0.089 Uiso 1 1 calc R . .
H17B H 0.0432 0.7687 0.4127 0.089 Uiso 1 1 calc R . .
H17C H 0.0244 0.6874 0.4577 0.089 Uiso 1 1 calc R . .
C18 C 0.3098(6) 0.5755(4) 0.46384(11) 0.0796(13) Uani 1 1 d . . .
H18A H 0.4230 0.5779 0.4660 0.119 Uiso 1 1 calc R . .
H18B H 0.2777 0.4892 0.4493 0.119 Uiso 1 1 calc R . .
H18C H 0.2647 0.5787 0.4930 0.119 Uiso 1 1 calc R . .
C19 C 0.2871(5) 0.8360(4) 0.46352(9) 0.0577(8) Uani 1 1 d . . .
H19A H 0.2296 0.8340 0.4909 0.087 Uiso 1 1 calc R . .
H19B H 0.2545 0.9173 0.4465 0.087 Uiso 1 1 calc R . .
H19C H 0.3982 0.8425 0.4696 0.087 Uiso 1 1 calc R . .

loop_
_atom_site_aniso_label
_atom_site_aniso_U_11
_atom_site_aniso_U_22
_atom_site_aniso_U_33
_atom_site_aniso_U_23
_atom_site_aniso_U_13
_atom_site_aniso_U_12
I1 0.03457(8) 0.03462(8) 0.02722(8) 0.00157(7) -0.00443(6) 0.00105(7)
Si1 0.0436(4) 0.0345(3) 0.0272(3) 0.0066(3) 0.0052(3) -0.0004(4)
Si2 0.0302(3) 0.0318(3) 0.0240(3) -0.0032(3) 0.0004(3) -0.0024(3)
O1 0.0314(10) 0.0268(9) 0.0621(13) -0.0173(9) 0.0003(9) 0.0009(8)
O2 0.0236(7) 0.0300(8) 0.0233(7) -0.0001(6) 0.0042(7) -0.0031(7)
C1 0.0172(10) 0.0199(9) 0.0353(11) -0.0010(9) -0.0018(10) -0.0033(10)
C2 0.0140(9) 0.0168(9) 0.0316(11) 0.0044(9) 0.0009(8) -0.0008(8)
C3 0.0148(11) 0.0216(10) 0.0245(10) 0.0017(9) 0.0026(7) -0.0015(8)
C4 0.0154(10) 0.0240(12) 0.0332(12) 0.0020(9) -0.0017(9) 0.0002(8)
C5 0.0160(11) 0.0237(11) 0.0410(13) -0.0055(10) 0.0019(9) 0.0038(9)
C6 0.0222(11) 0.0196(10) 0.0358(13) -0.0024(9) 0.0001(9) -0.0020(9)
C7 0.0139(9) 0.0218(10) 0.0367(12) 0.0054(11) 0.0035(8) 0.0030(9)
C8 0.0136(9) 0.0331(11) 0.0328(11) 0.0105(13) 0.0001(8) 0.0020(9)
C9 0.0125(9) 0.0280(11) 0.0323(12) -0.0026(10) -0.0017(8) 0.0009(9)
C10 0.0210(12) 0.0262(11) 0.0307(12) 0.0020(9) 0.0000(9) -0.0009(9)
C11 0.061(4) 0.092(5) 0.047(2) 0.014(3) 0.012(3) -0.034(3)
C12 0.145(11) 0.073(3) 0.031(4) -0.008(3) -0.004(4) -0.045(6)
C13 0.134(6) 0.111(7) 0.051(4) 0.040(4) 0.029(4) 0.082(6)
C11' 0.061(4) 0.092(5) 0.047(2) 0.014(3) 0.012(3) -0.034(3)
C12' 0.145(11) 0.073(3) 0.031(4) -0.008(3) -0.004(4) -0.045(6)
C13' 0.134(6) 0.111(7) 0.051(4) 0.040(4) 0.029(4) 0.082(6)
C14 0.0577(17) 0.0335(12) 0.0378(13) 0.0001(11) 0.0059(14) 0.0003(15)
C15 0.0370(16) 0.0578(18) 0.0543(18) -0.0148(16) -0.0068(13) -0.0079(14)
C16 0.0571(19) 0.0491(15) 0.0251(12) -0.0029(11) 0.0076(11) 0.0027(14)
C17 0.057(2) 0.074(2) 0.0470(19) -0.0148(17) 0.0243(16) -0.0096(18)
C18 0.122(4) 0.080(2) 0.0370(17) 0.0209(16) 0.018(2) 0.014(3)
C19 0.066(2) 0.074(2) 0.0324(14) -0.0205(14) -0.0002(16) 0.005(2)

loop_
_atom_type_symbol
_atom_type_description
_atom_type_scat_dispersion_real
_atom_type_scat_dispersion_imag
_atom_type_scat_source
C C 0.0033 0.0016 'International Tables Vol C Tables 4.2.6.8 and 6.1.1.4'
H H 0.0000 0.0000 'International Tables Vol C Tables 4.2.6.8 and 6.1.1.4'
O O 0.0106 0.0060 'International Tables Vol C Tables 4.2.6.8 and 6.1.1.4'
Si Si 0.0817 0.0704 'International Tables Vol C Tables 4.2.6.8 and 6.1.1.4'
I I -0.4742 1.8119 'International Tables Vol C Tables 4.2.6.8 and 6.1.1.4'

loop_
_geom_angle_atom_site_label_1
_geom_angle_atom_site_label_2
_geom_angle_atom_site_label_3
_geom_angle
C11 Si1 C12 113.4(18)
C11 Si1 C13 109.6(14)
C12 Si1 C13 104.0(18)
C11 Si1 C10 114.5(9)
C12 Si1 C10 107.1(16)
C13 Si1 C10 107.6(10)
C11 Si1 C12' 123.2(10)
C12 Si1 C12' 16.8(18)
C13 Si1 C12' 87.4(11)
C10 Si1 C12' 110.3(3)
C11 Si1 C13' 87.5(10)
C12 Si1 C13' 127.7(15)
C13 Si1 C13' 26.4(12)
C10 Si1 C13' 105.8(2)
C12' Si1 C13' 112.1(4)
C11 Si1 C11' 23.6(10)
C12 Si1 C11' 96.3(16)
C13 Si1 C11' 131.7(12)
C10 Si1 C11' 107.4(2)
C12' Si1 C11' 110.1(4)
C13' Si1 C11' 111.0(3)
O2 Si2 C14 109.91(11)
O2 Si2 C15 111.05(12)
C14 Si2 C15 109.31(16)
O2 Si2 C16 102.56(11)
C14 Si2 C16 112.05(13)
C15 Si2 C16 111.82(15)
C3 O2 Si2 126.97(13)
C6 C1 C2 114.84(18)
C6 C1 I1 103.82(14)
C2 C1 I1 112.92(13)
C6 C1 H1 108.3
C2 C1 H1 108.3
I1 C1 H1 108.3
C3 C2 C7 112.78(17)
C3 C2 C1 111.73(17)
C7 C2 C1 113.77(17)
C3 C2 H2 105.9
C7 C2 H2 105.9
C1 C2 H2 105.9
O2 C3 C4 109.04(17)
O2 C3 C2 107.44(16)
C4 C3 C2 111.48(18)
O2 C3 H3 109.6
C4 C3 H3 109.6
C2 C3 H3 109.6
C3 C4 C5 110.83(18)
C3 C4 H4A 109.5
C5 C4 H4A 109.5
C3 C4 H4B 109.5
C5 C4 H4B 109.5
H4A C4 H4B 108.1
C6 C5 C4 111.24(19)
C6 C5 H5A 109.4
C4 C5 H5A 109.4
C6 C5 H5B 109.4
C4 C5 H5B 109.4
H5A C5 H5B 108.0
O1 C6 C5 122.6(2)
O1 C6 C1 120.4(2)
C5 C6 C1 117.01(18)
C2 C7 C8 113.73(18)
C2 C7 H7A 108.8
C8 C7 H7A 108.8
C2 C7 H7B 108.8
C8 C7 H7B 108.8
H7A C7 H7B 107.7
C9 C8 C7 111.56(18)
C9 C8 H8A 109.3
C7 C8 H8A 109.3
C9 C8 H8B 109.3
C7 C8 H8B 109.3
H8A C8 H8B 108.0
C10 C9 C8 177.0(2)
C9 C10 Si1 178.2(2)
Si1 C11 H11A 109.5
Si1 C11 H11B 109.5
Si1 C11 H11C 109.5
Si1 C12 H12A 109.5
Si1 C12 H12B 109.5
Si1 C12 H12C 109.5
Si1 C13 H13A 109.5
Si1 C13 H13B 109.5
Si1 C13 H13C 109.5
Si1 C11' H11D 109.5
Si1 C11' H11E 109.5
H11D C11' H11E 109.5
Si1 C11' H11F 109.5
H11D C11' H11F 109.5
H11E C11' H11F 109.5
Si1 C12' H12D 109.5
Si1 C12' H12E 109.5
H12D C12' H12E 109.5
Si1 C12' H12F 109.5
H12D C12' H12F 109.5
H12E C12' H12F 109.5
Si1 C13' H13D 109.5
Si1 C13' H13E 109.5
H13D C13' H13E 109.5
Si1 C13' H13F 109.5
H13D C13' H13F 109.5
H13E C13' H13F 109.5
Si2 C14 H14A 109.5
Si2 C14 H14B 109.5
H14A C14 H14B 109.5
Si2 C14 H14C 109.5
H14A C14 H14C 109.5
H14B C14 H14C 109.5
Si2 C15 H15A 109.5
Si2 C15 H15B 109.5
H15A C15 H15B 109.5
Si2 C15 H15C 109.5
H15A C15 H15C 109.5
H15B C15 H15C 109.5
C18 C16 C17 109.5(3)
C18 C16 C19 109.1(3)
C17 C16 C19 109.3(3)
C18 C16 Si2 109.8(2)
C17 C16 Si2 109.4(2)
C19 C16 Si2 109.7(2)
C16 C17 H17A 109.5
C16 C17 H17B 109.5
H17A C17 H17B 109.5
C16 C17 H17C 109.5
H17A C17 H17C 109.5
H17B C17 H17C 109.5
C16 C18 H18A 109.5
C16 C18 H18B 109.5
H18A C18 H18B 109.5
C16 C18 H18C 109.5
H18A C18 H18C 109.5
H18B C18 H18C 109.5
C16 C19 H19A 109.5
C16 C19 H19B 109.5
H19A C19 H19B 109.5
C16 C19 H19C 109.5
H19A C19 H19C 109.5
H19B C19 H19C 109.5

loop_
_geom_bond_atom_site_label_1
_geom_bond_atom_site_label_2
_geom_bond_distance
I1 C1 2.194(2)
Si1 C11 1.70(2)
Si1 C12 1.78(5)
Si1 C13 1.80(3)
Si1 C10 1.836(2)
Si1 C12' 1.843(10)
Si1 C13' 1.868(7)
Si1 C11' 1.873(7)
Si2 O2 1.6451(16)
Si2 C14 1.852(3)
Si2 C15 1.860(3)
Si2 C16 1.879(3)
O1 C6 1.218(3)
O2 C3 1.425(3)
C1 C6 1.513(3)
C1 C2 1.534(3)
C1 H1 1.0000
C2 C3 1.522(3)
C2 C7 1.523(3)
C2 H2 1.0000
C3 C4 1.514(3)
C3 H3 1.0000
C4 C5 1.527(3)
C4 H4A 0.9900
C4 H4B 0.9900
C5 C6 1.496(3)
C5 H5A 0.9900
C5 H5B 0.9900
C7 C8 1.530(3)
C7 H7A 0.9900
C7 H7B 0.9900
C8 C9 1.469(3)
C8 H8A 0.9900
C8 H8B 0.9900
C9 C10 1.188(3)
C11 H11A 0.9800
C11 H11B 0.9800
C11 H11C 0.9800
C12 H12A 0.9800
C12 H12B 0.9800
C12 H12C 0.9800
C13 H13A 0.9800
C13 H13B 0.9800
C13 H13C 0.9800
C11' H11D 0.9800
C11' H11E 0.9800
C11' H11F 0.9800
C12' H12D 0.9800
C12' H12E 0.9800
C12' H12F 0.9800
C13' H13D 0.9800
C13' H13E 0.9800
C13' H13F 0.9800
C14 H14A 0.9800
C14 H14B 0.9800
C14 H14C 0.9800
C15 H15A 0.9800
C15 H15B 0.9800
C15 H15C 0.9800
C16 C18 1.528(5)
C16 C17 1.535(5)
C16 C19 1.544(4)
C17 H17A 0.9800
C17 H17B 0.9800
C17 H17C 0.9800
C18 H18A 0.9800
C18 H18B 0.9800
C18 H18C 0.9800
C19 H19A 0.9800
C19 H19B 0.9800
C19 H19C 0.9800
